data_7015256
loop_
_publ_author_name
'Holland, Lars'
'Shen, Wei-Zheng'
'von Grebe, Philipp'
'Sanz Miguel, Pablo J.'
'Pichierri, Fabio'
'Springer, Andreas'
'Schalley, Christoph A.'
'Lippert, Bernhard'

_publ_section_title
;
 A neutral Pt(3) stack unsupported by any bridging ligand.
;
_journal_issue 19
_journal_name_full 'Dalton transactions (Cambridge, England : 2003)'
_journal_page_first 5159
_journal_page_last 5161
_journal_paper_doi 10.1039/c0dt01408g
_journal_volume 40
_journal_year 2011
_chemical_formula_moiety 'C16 H12 N6 Pt'
_chemical_formula_sum 'C16 H12 N6 Pt'
_chemical_formula_weight 483.41
_chemical_name_systematic
;
?
;
_space_group_IT_number 14
_symmetry_cell_setting monoclinic
_symmetry_space_group_name_Hall '-P 2yn'
_symmetry_space_group_name_H-M 'P 1 21/n 1'
_atom_sites_solution_hydrogens geom
_atom_sites_solution_primary direct
_atom_sites_solution_secondary difmap
_audit_creation_date 2010-07-30T15:00:03-00:00
_audit_creation_method 'WinGX routine CIF_UPDATE'
_cell_angle_alpha 90
_cell_angle_beta 99.019(3)
_cell_angle_gamma 90
_cell_formula_units_Z 6
_cell_length_a 9.7035(3)
_cell_length_b 13.2662(5)
_cell_length_c 16.4753(5)
_cell_measurement_reflns_used 6134
_cell_measurement_temperature 150(2)
_cell_measurement_theta_max 29.2324
_cell_measurement_theta_min 1.981
_cell_volume 2094.62(12)
_computing_structure_refinement 'SHELXL-97 (Sheldrick, 1997)'
_computing_structure_solution 'SHELXS-97 (Sheldrick, 1990)'
_diffrn_ambient_temperature 150(2)
_diffrn_measured_fraction_theta_full 0.998
_diffrn_measured_fraction_theta_max 0.853
_diffrn_radiation_monochromator graphite
_diffrn_radiation_type MoK\a
_diffrn_radiation_wavelength 0.71073
_diffrn_reflns_av_R_equivalents 0.0392
_diffrn_reflns_av_unetI/netI 0.0689
_diffrn_reflns_limit_h_max 12
_diffrn_reflns_limit_h_min -13
_diffrn_reflns_limit_k_max 17
_diffrn_reflns_limit_k_min -16
_diffrn_reflns_limit_l_max 22
_diffrn_reflns_limit_l_min -21
_diffrn_reflns_number 13174
_diffrn_reflns_theta_full 25
_diffrn_reflns_theta_max 29.2
_diffrn_reflns_theta_min 1.98
_exptl_absorpt_coefficient_mu 10.057
_exptl_absorpt_correction_T_max 0.221
_exptl_absorpt_correction_T_min 0.191
_exptl_absorpt_correction_type multi-scan
_exptl_absorpt_process_details sadabs
_exptl_crystal_colour orange
_exptl_crystal_density_diffrn 2.299
_exptl_crystal_density_method 'not measured'
_exptl_crystal_description cubes
_exptl_crystal_F_000 1368
_exptl_crystal_size_max 0.15
_exptl_crystal_size_mid 0.15
_exptl_crystal_size_min 0.15
_refine_diff_density_max 1.282
_refine_diff_density_min -1.135
_refine_diff_density_rms 0.176
_refine_ls_extinction_method none
_refine_ls_goodness_of_fit_ref 0.934
_refine_ls_hydrogen_treatment constr
_refine_ls_matrix_type full
_refine_ls_number_parameters 313
_refine_ls_number_reflns 4842
_refine_ls_number_restraints 0
_refine_ls_restrained_S_all 0.934
_refine_ls_R_factor_all 0.0463
_refine_ls_R_factor_gt 0.0287
_refine_ls_shift/su_max 0
_refine_ls_shift/su_mean 0
_refine_ls_structure_factor_coef Fsqd
_refine_ls_weighting_details 'calc w=1/[\s^2^(Fo^2^)+(0.0134P)^2^+0.0000P] where P=(Fo^2^+2Fc^2^)/3'
_refine_ls_weighting_scheme calc
_refine_ls_wR_factor_gt 0.0446
_refine_ls_wR_factor_ref 0.046
_reflns_number_gt 3582
_reflns_number_total 4842
_reflns_threshold_expression >2sigma(I)
_cod_data_source_file c0dt01408g.txt
_cod_data_source_block 2
_cod_original_sg_symbol_H-M P2(1)/n
_cod_database_code 7015256

loop_
_symmetry_equiv_pos_as_xyz
'x, y, z'
'-x+1/2, y+1/2, -z+1/2'
'-x, -y, -z'
'x-1/2, -y-1/2, z-1/2'

loop_
_atom_site_label
_atom_site_type_symbol
_atom_site_fract_x
_atom_site_fract_y
_atom_site_fract_z
_atom_site_U_iso_or_equiv
_atom_site_adp_type
_atom_site_occupancy
_atom_site_symmetry_multiplicity
_atom_site_calc_flag
_atom_site_refinement_flags
_atom_site_disorder_assembly
_atom_site_disorder_group
Pt1 Pt 0 0 0 0.01549(8) Uani 1 2 d S . .
Pt2 Pt 0.04578(2) 0.173079(15) 0.145478(12) 0.01558(6) Uani 1 1 d . . .
N1 N -0.1464(4) -0.0667(3) 0.0578(2) 0.0181(10) Uani 1 1 d . . .
C2 C -0.0976(5) -0.1367(4) 0.1153(3) 0.0209(12) Uani 1 1 d . . .
C3 C -0.1859(5) -0.1887(4) 0.1590(3) 0.0297(15) Uani 1 1 d . . .
H3 H -0.1499 -0.2367 0.1996 0.036 Uiso 1 1 calc R . .
C4 C -0.3272(5) -0.1692(5) 0.1424(3) 0.0317(14) Uani 1 1 d . . .
H4 H -0.3895 -0.2046 0.1713 0.038 Uiso 1 1 calc R . .
C5 C -0.3777(5) -0.0992(4) 0.0844(3) 0.0244(13) Uani 1 1 d . . .
H5 H -0.4748 -0.0854 0.0727 0.029 Uiso 1 1 calc R . .
C6 C -0.2848(5) -0.0490(4) 0.0430(3) 0.0217(13) Uani 1 1 d . . .
H6 H -0.3199 -0.0002 0.0028 0.026 Uiso 1 1 calc R . .
N1' N 0.2572(4) -0.1158(3) 0.0868(3) 0.0215(11) Uani 1 1 d . . .
N2' N 0.1189(4) -0.0952(3) 0.0744(3) 0.0187(10) Uani 1 1 d . . .
C3' C 0.0505(5) -0.1499(4) 0.1235(3) 0.0202(13) Uani 1 1 d . . .
C4' C 0.1479(5) -0.2127(4) 0.1714(3) 0.0267(14) Uani 1 1 d . . .
H4' H 0.1316 -0.2611 0.2113 0.032 Uiso 1 1 calc R . .
C5' C 0.2730(6) -0.1871(4) 0.1465(3) 0.0284(14) Uani 1 1 d . . .
H5' H 0.3602 -0.2162 0.1688 0.034 Uiso 1 1 calc R . .
N1A N -0.1315(4) 0.2444(3) 0.0933(2) 0.0153(10) Uani 1 1 d . . .
C2A C -0.1150(5) 0.3131(4) 0.0346(3) 0.0167(12) Uani 1 1 d . . .
C3A C -0.2284(5) 0.3643(4) -0.0082(3) 0.0236(13) Uani 1 1 d . . .
H3A H -0.2149 0.4146 -0.0472 0.028 Uiso 1 1 calc R . .
C4A C -0.3602(5) 0.3415(4) 0.0065(3) 0.0297(14) Uani 1 1 d . . .
H4A H -0.4391 0.3745 -0.0233 0.036 Uiso 1 1 calc R . .
C5A C -0.3770(5) 0.2701(4) 0.0651(3) 0.0275(14) Uani 1 1 d . . .
H5A H -0.4675 0.2539 0.0763 0.033 Uiso 1 1 calc R . .
C6A C -0.2611(5) 0.2227(4) 0.1071(3) 0.0249(13) Uani 1 1 d . . .
H6A H -0.2731 0.1731 0.147 0.03 Uiso 1 1 calc R . .
N1A' N 0.2525(4) 0.2847(3) 0.0525(3) 0.0203(10) Uani 1 1 d . . .
N2A' N 0.1236(4) 0.2657(3) 0.0688(2) 0.0140(10) Uani 1 1 d . . .
C3A' C 0.0301(5) 0.3256(4) 0.0238(3) 0.0220(12) Uani 1 1 d . . .
C4A' C 0.0986(5) 0.3887(4) -0.0249(3) 0.0226(13) Uani 1 1 d . . .
H4A' H 0.0605 0.4392 -0.0628 0.027 Uiso 1 1 calc R . .
C5A' C 0.2365(5) 0.3584(4) -0.0040(3) 0.0241(13) Uani 1 1 d . . .
H5A' H 0.3115 0.3868 -0.0271 0.029 Uiso 1 1 calc R . .
N1B N 0.2222(4) 0.0992(3) 0.1954(2) 0.0149(10) Uani 1 1 d . . .
C2B C 0.2052(5) 0.0341(4) 0.2565(3) 0.0193(12) Uani 1 1 d . . .
C3B C 0.3187(5) -0.0230(4) 0.2963(3) 0.0230(13) Uani 1 1 d . . .
H3B H 0.3066 -0.0695 0.3385 0.028 Uiso 1 1 calc R . .
C4B C 0.4469(5) -0.0097(4) 0.2728(3) 0.0275(14) Uani 1 1 d . . .
H4B H 0.5251 -0.0463 0.2997 0.033 Uiso 1 1 calc R . .
C5B C 0.4629(5) 0.0561(4) 0.2105(3) 0.0230(13) Uani 1 1 d . . .
H5B H 0.5512 0.0654 0.1937 0.028 Uiso 1 1 calc R . .
C6B C 0.3473(5) 0.1080(4) 0.1732(3) 0.0218(13) Uani 1 1 d . . .
H6B H 0.3576 0.1524 0.1294 0.026 Uiso 1 1 calc R . .
N1B' N -0.1564(4) 0.0771(3) 0.2503(3) 0.0243(11) Uani 1 1 d . . .
N2B' N -0.0302(4) 0.0873(3) 0.2280(2) 0.0193(10) Uani 1 1 d . . .
C3B' C 0.0654(5) 0.0301(4) 0.2749(3) 0.0212(13) Uani 1 1 d . . .
C4B' C -0.0012(5) -0.0224(4) 0.3312(3) 0.0245(14) Uani 1 1 d . . .
H4B' H 0.0378 -0.0691 0.3722 0.029 Uiso 1 1 calc R . .
C5B' C -0.1389(6) 0.0106(4) 0.3125(3) 0.0310(15) Uani 1 1 d . . .
H5B' H -0.2119 -0.0114 0.3406 0.037 Uiso 1 1 calc R . .

loop_
_atom_site_aniso_label
_atom_site_aniso_U_11
_atom_site_aniso_U_22
_atom_site_aniso_U_33
_atom_site_aniso_U_23
_atom_site_aniso_U_13
_atom_site_aniso_U_12
Pt1 0.01412(15) 0.01446(16) 0.01783(16) -0.00196(14) 0.00226(11) 0.00068(13)
Pt2 0.01288(10) 0.01622(12) 0.01823(10) -0.00252(10) 0.00428(7) -0.00126(10)
N1 0.014(2) 0.019(3) 0.020(2) -0.011(2) 0.0003(19) 0.000(2)
C2 0.024(3) 0.016(3) 0.022(3) -0.005(2) 0.002(2) 0.000(3)
C3 0.029(3) 0.033(4) 0.029(3) 0.005(3) 0.009(3) 0.007(3)
C4 0.021(3) 0.037(4) 0.039(4) -0.001(3) 0.011(3) -0.001(3)
C5 0.015(3) 0.024(3) 0.036(4) -0.004(3) 0.007(2) -0.002(3)
C6 0.022(3) 0.018(3) 0.024(3) -0.008(2) 0.000(2) 0.007(3)
N1' 0.014(2) 0.025(3) 0.024(3) -0.006(2) -0.0021(19) 0.003(2)
N2' 0.018(2) 0.016(3) 0.020(3) 0.000(2) -0.0017(19) -0.003(2)
C3' 0.022(3) 0.015(3) 0.023(3) -0.001(2) 0.002(2) -0.001(2)
C4' 0.023(3) 0.032(4) 0.026(3) 0.004(3) 0.007(3) -0.001(3)
C5' 0.023(3) 0.026(4) 0.036(4) 0.005(3) 0.002(3) 0.006(3)
N1A 0.012(2) 0.011(2) 0.024(3) -0.0025(19) 0.0049(18) 0.0004(19)
C2A 0.017(3) 0.011(3) 0.022(3) -0.001(2) 0.003(2) -0.002(2)
C3A 0.022(3) 0.026(3) 0.024(3) 0.000(3) 0.006(2) -0.002(3)
C4A 0.017(3) 0.027(4) 0.044(4) -0.001(3) 0.003(3) 0.003(3)
C5A 0.013(3) 0.031(4) 0.041(4) -0.001(3) 0.010(3) 0.001(3)
C6A 0.024(3) 0.025(3) 0.027(3) -0.007(3) 0.009(3) 0.000(3)
N1A' 0.015(2) 0.023(3) 0.025(3) -0.001(2) 0.0076(19) -0.003(2)
N2A' 0.009(2) 0.013(2) 0.021(2) -0.0033(19) 0.0030(18) -0.0044(18)
C3A' 0.020(3) 0.023(3) 0.021(3) -0.002(3) 0.000(2) 0.001(3)
C4A' 0.023(3) 0.019(3) 0.026(3) 0.008(3) 0.004(2) -0.003(3)
C5A' 0.019(3) 0.028(3) 0.028(3) 0.001(3) 0.011(2) -0.004(3)
N1B 0.015(2) 0.015(2) 0.016(2) -0.0026(19) 0.0049(18) -0.0021(19)
C2B 0.026(3) 0.013(3) 0.019(3) -0.003(2) 0.001(2) -0.006(2)
C3B 0.021(3) 0.027(4) 0.021(3) 0.002(3) 0.001(2) -0.002(3)
C4B 0.020(3) 0.028(4) 0.031(3) -0.006(3) -0.005(2) 0.001(3)
C5B 0.015(3) 0.021(3) 0.035(3) -0.007(3) 0.008(2) -0.002(2)
C6B 0.022(3) 0.022(3) 0.021(3) -0.005(2) 0.004(2) -0.011(3)
N1B' 0.015(2) 0.031(3) 0.029(3) 0.002(2) 0.009(2) -0.003(2)
N2B' 0.016(2) 0.023(3) 0.021(3) -0.003(2) 0.0070(19) -0.002(2)
C3B' 0.014(3) 0.027(3) 0.022(3) 0.001(2) 0.000(2) 0.005(2)
C4B' 0.020(3) 0.031(4) 0.024(3) 0.006(3) 0.005(2) 0.001(3)
C5B' 0.027(3) 0.044(4) 0.024(3) -0.001(3) 0.011(3) -0.010(3)

loop_
_atom_type_symbol
_atom_type_description
_atom_type_scat_dispersion_real
_atom_type_scat_dispersion_imag
_atom_type_scat_source
C C 0.0033 0.0016 'International Tables Vol C Tables 4.2.6.8 and 6.1.1.4'
H H 0 0 'International Tables Vol C Tables 4.2.6.8 and 6.1.1.4'
N N 0.0061 0.0033 'International Tables Vol C Tables 4.2.6.8 and 6.1.1.4'
Pt Pt -1.7033 8.3905 'International Tables Vol C Tables 4.2.6.8 and 6.1.1.4'

loop_
_geom_angle_atom_site_label_1
_geom_angle_atom_site_label_2
_geom_angle_atom_site_label_3
_geom_angle
_geom_angle_site_symmetry_1
_geom_angle_site_symmetry_3
_geom_angle_publ_flag
N2' Pt1 N2' 180 3 . ?
N2' Pt1 N1 79.41(17) 3 3 ?
N2' Pt1 N1 100.59(17) . 3 ?
N2' Pt1 N1 100.59(17) 3 . ?
N2' Pt1 N1 79.41(17) . . ?
N1 Pt1 N1 180 3 . ?
N2A' Pt2 N2B' 176.23(16) . . ?
N2A' Pt2 N1B 100.07(16) . . ?
N2B' Pt2 N1B 80.05(16) . . ?
N2A' Pt2 N1A 79.91(16) . . ?
N2B' Pt2 N1A 100.07(17) . . ?
N1B Pt2 N1A 178.60(16) . . ?
C6 N1 C2 118.3(5) . . ?
C6 N1 Pt1 126.1(4) . . ?
C2 N1 Pt1 115.6(3) . . ?
N1 C2 C3 121.7(5) . . ?
N1 C2 C3' 112.6(5) . . ?
C3 C2 C3' 125.7(5) . . ?
C4 C3 C2 118.7(5) . . ?
C4 C3 H3 120.7 . . ?
C2 C3 H3 120.7 . . ?
C5 C4 C3 120.1(5) . . ?
C5 C4 H4 119.9 . . ?
C3 C4 H4 119.9 . . ?
C4 C5 C6 118.8(5) . . ?
C4 C5 H5 120.6 . . ?
C6 C5 H5 120.6 . . ?
N1 C6 C5 122.3(5) . . ?
N1 C6 H6 118.9 . . ?
C5 C6 H6 118.9 . . ?
N2' N1' C5' 104.3(4) . . ?
C3' N2' N1' 111.9(4) . . ?
C3' N2' Pt1 114.8(3) . . ?
N1' N2' Pt1 133.2(3) . . ?
N2' C3' C4' 107.9(5) . . ?
N2' C3' C2 117.6(5) . . ?
C4' C3' C2 134.5(5) . . ?
C5' C4' C3' 103.4(5) . . ?
C5' C4' H4' 128.3 . . ?
C3' C4' H4' 128.3 . . ?
N1' C5' C4' 112.4(5) . . ?
N1' C5' H5' 123.8 . . ?
C4' C5' H5' 123.8 . . ?
C6A N1A C2A 118.9(4) . . ?
C6A N1A Pt2 125.5(4) . . ?
C2A N1A Pt2 115.3(3) . . ?
N1A C2A C3A 121.2(5) . . ?
N1A C2A C3A' 112.9(4) . . ?
C3A C2A C3A' 125.9(5) . . ?
C4A C3A C2A 119.3(5) . . ?
C4A C3A H3A 120.4 . . ?
C2A C3A H3A 120.4 . . ?
C3A C4A C5A 119.4(5) . . ?
C3A C4A H4A 120.3 . . ?
C5A C4A H4A 120.3 . . ?
C6A C5A C4A 119.2(5) . . ?
C6A C5A H5A 120.4 . . ?
C4A C5A H5A 120.4 . . ?
N1A C6A C5A 121.9(5) . . ?
N1A C6A H6A 119 . . ?
C5A C6A H6A 119 . . ?
N2A' N1A' C5A' 105.4(4) . . ?
N1A' N2A' C3A' 110.4(4) . . ?
N1A' N2A' Pt2 134.4(3) . . ?
C3A' N2A' Pt2 115.2(3) . . ?
N2A' C3A' C4A' 109.3(4) . . ?
N2A' C3A' C2A 116.7(5) . . ?
C4A' C3A' C2A 134.0(5) . . ?
C5A' C4A' C3A' 102.2(4) . . ?
C5A' C4A' H4A' 128.9 . . ?
C3A' C4A' H4A' 128.9 . . ?
N1A' C5A' C4A' 112.6(5) . . ?
N1A' C5A' H5A' 123.7 . . ?
C4A' C5A' H5A' 123.7 . . ?
C6B N1B C2B 118.9(4) . . ?
C6B N1B Pt2 126.6(4) . . ?
C2B N1B Pt2 114.5(3) . . ?
N1B C2B C3B 120.7(5) . . ?
N1B C2B C3B' 114.2(4) . . ?
C3B C2B C3B' 125.2(5) . . ?
C4B C3B C2B 118.5(5) . . ?
C4B C3B H3B 120.8 . . ?
C2B C3B H3B 120.8 . . ?
C3B C4B C5B 120.4(5) . . ?
C3B C4B H4B 119.8 . . ?
C5B C4B H4B 119.8 . . ?
C6B C5B C4B 118.1(5) . . ?
C6B C5B H5B 120.9 . . ?
C4B C5B H5B 120.9 . . ?
N1B C6B C5B 123.4(5) . . ?
N1B C6B H6B 118.3 . . ?
C5B C6B H6B 118.3 . . ?
N2B' N1B' C5B' 105.3(4) . . ?
N1B' N2B' C3B' 111.3(4) . . ?
N1B' N2B' Pt2 133.9(3) . . ?
C3B' N2B' Pt2 114.7(3) . . ?
N2B' C3B' C4B' 108.3(5) . . ?
N2B' C3B' C2B 116.5(5) . . ?
C4B' C3B' C2B 135.2(5) . . ?
C5B' C4B' C3B' 102.9(5) . . ?
C5B' C4B' H4B' 128.5 . . ?
C3B' C4B' H4B' 128.5 . . ?
N1B' C5B' C4B' 112.2(5) . . ?
N1B' C5B' H5B' 123.9 . . ?
C4B' C5B' H5B' 123.9 . . ?

loop_
_geom_bond_atom_site_label_1
_geom_bond_atom_site_label_2
_geom_bond_distance
_geom_bond_site_symmetry_2
_geom_bond_publ_flag
Pt1 N2' 1.996(4) 3 ?
Pt1 N2' 1.996(4) . ?
Pt1 N1 2.033(4) 3 ?
Pt1 N1 2.033(4) . ?
Pt2 N2A' 1.994(4) . ?
Pt2 N2B' 2.001(4) . ?
Pt2 N1B 2.032(4) . ?
Pt2 N1A 2.033(4) . ?
N1 C6 1.347(6) . ?
N1 C2 1.358(6) . ?
C2 C3 1.386(7) . ?
C2 C3' 1.433(7) . ?
C3 C4 1.379(7) . ?
C3 H3 0.95 . ?
C4 C5 1.367(7) . ?
C4 H4 0.95 . ?
C5 C6 1.383(7) . ?
C5 H5 0.95 . ?
C6 H6 0.95 . ?
N1' N2' 1.353(5) . ?
N1' C5' 1.356(6) . ?
N2' C3' 1.338(6) . ?
C3' C4' 1.406(7) . ?
C4' C5' 1.383(7) . ?
C4' H4' 0.95 . ?
C5' H5' 0.95 . ?
N1A C6A 1.344(6) . ?
N1A C2A 1.356(6) . ?
C2A C3A 1.388(6) . ?
C2A C3A' 1.456(6) . ?
C3A C4A 1.372(7) . ?
C3A H3A 0.95 . ?
C4A C5A 1.379(7) . ?
C4A H4A 0.95 . ?
C5A C6A 1.377(7) . ?
C5A H5A 0.95 . ?
C6A H6A 0.95 . ?
N1A' N2A' 1.343(5) . ?
N1A' C5A' 1.342(6) . ?
N2A' C3A' 1.340(6) . ?
C3A' C4A' 1.398(7) . ?
C4A' C5A' 1.388(7) . ?
C4A' H4A' 0.95 . ?
C5A' H5A' 0.95 . ?
N1B C6B 1.326(6) . ?
N1B C2B 1.356(6) . ?
C2B C3B 1.411(7) . ?
C2B C3B' 1.437(7) . ?
C3B C4B 1.370(7) . ?
C3B H3B 0.95 . ?
C4B C5B 1.375(7) . ?
C4B H4B 0.95 . ?
C5B C6B 1.376(7) . ?
C5B H5B 0.95 . ?
C6B H6B 0.95 . ?
N1B' N2B' 1.339(5) . ?
N1B' C5B' 1.343(7) . ?
N2B' C3B' 1.345(6) . ?
C3B' C4B' 1.396(7) . ?
C4B' C5B' 1.394(7) . ?
C4B' H4B' 0.95 . ?
C5B' H5B' 0.95 . ?

loop_
_geom_torsion_atom_site_label_1
_geom_torsion_atom_site_label_2
_geom_torsion_atom_site_label_3
_geom_torsion_atom_site_label_4
_geom_torsion
_geom_torsion_site_symmetry_1
_geom_torsion_site_symmetry_2
_geom_torsion_site_symmetry_3
_geom_torsion_site_symmetry_4
_geom_torsion_publ_flag
N2' Pt1 N1 C6 2.3(4) 3 . . . ?
N2' Pt1 N1 C6 -177.7(4) . . . . ?
N2' Pt1 N1 C2 -179.0(3) 3 . . . ?
N2' Pt1 N1 C2 1.0(3) . . . . ?
C6 N1 C2 C3 -0.6(7) . . . . ?
Pt1 N1 C2 C3 -179.5(4) . . . . ?
C6 N1 C2 C3' 178.6(4) . . . . ?
Pt1 N1 C2 C3' -0.3(5) . . . . ?
N1 C2 C3 C4 0.9(8) . . . . ?
C3' C2 C3 C4 -178.2(5) . . . . ?
C2 C3 C4 C5 -0.6(8) . . . . ?
C3 C4 C5 C6 0.2(8) . . . . ?
C2 N1 C6 C5 0.1(7) . . . . ?
Pt1 N1 C6 C5 178.8(4) . . . . ?
C4 C5 C6 N1 0.1(8) . . . . ?
C5' N1' N2' C3' 0.2(5) . . . . ?
C5' N1' N2' Pt1 179.2(4) . . . . ?
N1 Pt1 N2' C3' 178.4(4) 3 . . . ?
N1 Pt1 N2' C3' -1.6(4) . . . . ?
N1 Pt1 N2' N1' -0.6(4) 3 . . . ?
N1 Pt1 N2' N1' 179.4(4) . . . . ?
N1' N2' C3' C4' -1.0(6) . . . . ?
Pt1 N2' C3' C4' 179.8(3) . . . . ?
N1' N2' C3' C2 -178.8(4) . . . . ?
Pt1 N2' C3' C2 2.0(6) . . . . ?
N1 C2 C3' N2' -1.2(7) . . . . ?
C3 C2 C3' N2' 178.0(5) . . . . ?
N1 C2 C3' C4' -178.2(6) . . . . ?
C3 C2 C3' C4' 1.0(10) . . . . ?
N2' C3' C4' C5' 1.3(6) . . . . ?
C2 C3' C4' C5' 178.5(6) . . . . ?
N2' N1' C5' C4' 0.7(6) . . . . ?
C3' C4' C5' N1' -1.2(6) . . . . ?
N2A' Pt2 N1A C6A 175.5(4) . . . . ?
N2B' Pt2 N1A C6A -8.3(4) . . . . ?
N2A' Pt2 N1A C2A 1.7(3) . . . . ?
N2B' Pt2 N1A C2A 177.9(3) . . . . ?
C6A N1A C2A C3A 3.2(7) . . . . ?
Pt2 N1A C2A C3A 177.5(4) . . . . ?
C6A N1A C2A C3A' -177.4(4) . . . . ?
Pt2 N1A C2A C3A' -3.1(5) . . . . ?
N1A C2A C3A C4A -3.2(8) . . . . ?
C3A' C2A C3A C4A 177.5(5) . . . . ?
C2A C3A C4A C5A 1.8(8) . . . . ?
C3A C4A C5A C6A -0.5(8) . . . . ?
C2A N1A C6A C5A -1.9(8) . . . . ?
Pt2 N1A C6A C5A -175.5(4) . . . . ?
C4A C5A C6A N1A 0.6(8) . . . . ?
C5A' N1A' N2A' C3A' 0.1(5) . . . . ?
C5A' N1A' N2A' Pt2 -177.9(4) . . . . ?
N1B Pt2 N2A' N1A' -3.3(5) . . . . ?
N1A Pt2 N2A' N1A' 178.1(5) . . . . ?
N1B Pt2 N2A' C3A' 178.8(3) . . . . ?
N1A Pt2 N2A' C3A' 0.2(3) . . . . ?
N1A' N2A' C3A' C4A' -0.3(6) . . . . ?
Pt2 N2A' C3A' C4A' 178.1(3) . . . . ?
N1A' N2A' C3A' C2A 179.6(4) . . . . ?
Pt2 N2A' C3A' C2A -2.0(6) . . . . ?
N1A C2A C3A' N2A' 3.4(7) . . . . ?
C3A C2A C3A' N2A' -177.2(5) . . . . ?
N1A C2A C3A' C4A' -176.7(5) . . . . ?
C3A C2A C3A' C4A' 2.7(10) . . . . ?
N2A' C3A' C4A' C5A' 0.5(6) . . . . ?
C2A C3A' C4A' C5A' -179.5(6) . . . . ?
N2A' N1A' C5A' C4A' 0.3(6) . . . . ?
C3A' C4A' C5A' N1A' -0.5(6) . . . . ?
N2A' Pt2 N1B C6B -5.8(4) . . . . ?
N2B' Pt2 N1B C6B 178.0(4) . . . . ?
N2A' Pt2 N1B C2B 175.2(3) . . . . ?
N2B' Pt2 N1B C2B -1.0(3) . . . . ?
C6B N1B C2B C3B 0.4(7) . . . . ?
Pt2 N1B C2B C3B 179.5(4) . . . . ?
C6B N1B C2B C3B' -179.5(4) . . . . ?
Pt2 N1B C2B C3B' -0.5(5) . . . . ?
N1B C2B C3B C4B 1.1(7) . . . . ?
C3B' C2B C3B C4B -178.9(5) . . . . ?
C2B C3B C4B C5B -1.5(8) . . . . ?
C3B C4B C5B C6B 0.3(8) . . . . ?
C2B N1B C6B C5B -1.7(7) . . . . ?
Pt2 N1B C6B C5B 179.3(4) . . . . ?
C4B C5B C6B N1B 1.4(8) . . . . ?
C5B' N1B' N2B' C3B' -0.6(6) . . . . ?
C5B' N1B' N2B' Pt2 -176.9(4) . . . . ?
N1B Pt2 N2B' N1B' 178.6(5) . . . . ?
N1A Pt2 N2B' N1B' -2.9(5) . . . . ?
N1B Pt2 N2B' C3B' 2.4(4) . . . . ?
N1A Pt2 N2B' C3B' -179.0(4) . . . . ?
N1B' N2B' C3B' C4B' 0.8(6) . . . . ?
Pt2 N2B' C3B' C4B' 177.8(3) . . . . ?
N1B' N2B' C3B' C2B 179.6(4) . . . . ?
Pt2 N2B' C3B' C2B -3.4(6) . . . . ?
N1B C2B C3B' N2B' 2.5(7) . . . . ?
C3B C2B C3B' N2B' -177.4(5) . . . . ?
N1B C2B C3B' C4B' -179.1(6) . . . . ?
C3B C2B C3B' C4B' 0.9(10) . . . . ?
N2B' C3B' C4B' C5B' -0.6(6) . . . . ?
C2B C3B' C4B' C5B' -179.0(6) . . . . ?
N2B' N1B' C5B' C4B' 0.3(6) . . . . ?
C3B' C4B' C5B' N1B' 0.2(6) . . . . ?
